data_4306743
loop_
_publ_author_name
'Alen Hadzovic'
'Datong Song'

_publ_section_title
;
Syntheses, Structures, and Reactivities of Novel Palladium
\b-Diiminato-Acetate Complexes
;
_journal_name_full 'Inorganic Chemistry'
_journal_page_first 12010
_journal_page_last 12017
_journal_paper_doi 10.1021/ic801557c
_journal_volume 47
_journal_year 2008
_chemical_formula_moiety 'C34 H34 N4 Pd'
_chemical_formula_sum 'C34 H34 N4 Pd'
_chemical_formula_weight 605.05
_chemical_name_systematic
; 
 ? 
;
_space_group_IT_number 14
_symmetry_cell_setting monoclinic
_symmetry_space_group_name_Hall '-P 2ybc'
_symmetry_space_group_name_H-M 'P 1 21/c 1'
_atom_sites_solution_hydrogens geom
_atom_sites_solution_primary direct
_atom_sites_solution_secondary difmap
_audit_creation_method SHELXL-97
_cell_angle_alpha 90.00
_cell_angle_beta 97.4760(10)
_cell_angle_gamma 90.00
_cell_formula_units_Z 6
_cell_length_a 10.8762(4)
_cell_length_b 25.4132(9)
_cell_length_c 15.3475(4)
_cell_measurement_reflns_used 9594
_cell_measurement_temperature 150(2)
_cell_measurement_theta_max 27.51
_cell_measurement_theta_min 1.60
_cell_volume 4206.0(2)
_computing_structure_refinement 'SHELXL-97 (Sheldrick, 1997)'
_computing_structure_solution 'SHELXS-97 (Sheldrick, 1990)'
_diffrn_ambient_temperature 150(2)
_diffrn_measured_fraction_theta_full 0.993
_diffrn_measured_fraction_theta_max 0.993
_diffrn_radiation_monochromator graphite
_diffrn_radiation_source 'fine-focus sealed tube'
_diffrn_radiation_type MoK\a
_diffrn_radiation_wavelength 0.71073
_diffrn_reflns_av_R_equivalents 0.0476
_diffrn_reflns_av_sigmaI/netI 0.0524
_diffrn_reflns_limit_h_max 14
_diffrn_reflns_limit_h_min -14
_diffrn_reflns_limit_k_max 30
_diffrn_reflns_limit_k_min -33
_diffrn_reflns_limit_l_max 19
_diffrn_reflns_limit_l_min -14
_diffrn_reflns_number 36941
_diffrn_reflns_theta_full 27.51
_diffrn_reflns_theta_max 27.51
_diffrn_reflns_theta_min 1.60
_exptl_absorpt_coefficient_mu 0.692
_exptl_absorpt_correction_T_max 0.9693
_exptl_absorpt_correction_T_min 0.7707
_exptl_absorpt_correction_type multi-scan
_exptl_absorpt_process_details 'Bruker Apex 2'
_exptl_crystal_colour red
_exptl_crystal_density_diffrn 1.433
_exptl_crystal_density_method 'not measured'
_exptl_crystal_description prism
_exptl_crystal_F_000 1872
_exptl_crystal_size_max 0.15
_exptl_crystal_size_mid 0.10
_exptl_crystal_size_min 0.05
_refine_diff_density_max 0.491
_refine_diff_density_min -0.635
_refine_diff_density_rms 0.087
_refine_ls_extinction_method none
_refine_ls_goodness_of_fit_ref 1.011
_refine_ls_hydrogen_treatment constr
_refine_ls_matrix_type full
_refine_ls_number_parameters 535
_refine_ls_number_reflns 9594
_refine_ls_number_restraints 0
_refine_ls_restrained_S_all 1.011
_refine_ls_R_factor_all 0.0578
_refine_ls_R_factor_gt 0.0342
_refine_ls_shift/su_max 0.001
_refine_ls_shift/su_mean 0.000
_refine_ls_structure_factor_coef Fsqd
_refine_ls_weighting_details 'calc w=1/[\s^2^(Fo^2^)+(0.0319P)^2^+1.5206P] where P=(Fo^2^+2Fc^2^)/3'
_refine_ls_weighting_scheme calc
_refine_ls_wR_factor_gt 0.0711
_refine_ls_wR_factor_ref 0.0796
_reflns_number_gt 7206
_reflns_number_total 9594
_reflns_threshold_expression >2sigma(I)
_cod_data_source_file ic801557c_si_001_3.cif
_cod_data_source_block Complex_2
_cod_depositor_comments
;
The following automatic conversions were performed:
'_symmetry_cell_setting' value 'Monoclinic' changed to 'monoclinic'
according to '/home/saulius/struct/CIF-dictionaries/cif_core.dic'
dictionary named 'cif_core.dic' version 2.4.1 from 2010-06-29.

Automatic conversion script
Id: cif_fix_enum 1527 2010-12-29 10:47:43Z saulius 
;
_cod_original_sg_symbol_H-M 'P 21/c'
_cod_database_code 4306743

loop_
_symmetry_equiv_pos_as_xyz
'x, y, z'
'-x, y+1/2, -z+1/2'
'-x, -y, -z'
'x, -y-1/2, z-1/2'

loop_
_atom_site_label
_atom_site_type_symbol
_atom_site_fract_x
_atom_site_fract_y
_atom_site_fract_z
_atom_site_U_iso_or_equiv
_atom_site_adp_type
_atom_site_occupancy
_atom_site_symmetry_multiplicity
_atom_site_calc_flag
_atom_site_refinement_flags
_atom_site_disorder_assembly
_atom_site_disorder_group
Pd1 Pd 0.522469(17) -0.164035(7) 0.013915(11) 0.01316(6) Uani 1 1 d . . .
Pd2 Pd 0.5000 0.5000 0.0000 0.01289(7) Uani 1 2 d S . .
N1 N 0.67921(18) -0.18556(8) -0.03427(13) 0.0173(5) Uani 1 1 d . . .
N2 N 0.45828(18) -0.13989(8) -0.10970(12) 0.0164(4) Uani 1 1 d . . .
N3 N 0.35954(18) -0.14678(8) 0.06063(12) 0.0137(4) Uani 1 1 d . . .
N4 N 0.58523(18) -0.18849(8) 0.13850(13) 0.0160(4) Uani 1 1 d . . .
N5 N 0.41849(18) 0.53008(8) -0.11600(12) 0.0160(4) Uani 1 1 d . . .
N6 N 0.35325(17) 0.51731(8) 0.06562(12) 0.0146(4) Uani 1 1 d . . .
C1 C 0.8547(3) -0.16575(13) -0.1159(2) 0.0404(8) Uani 1 1 d . . .
H1A H 0.8626 -0.2027 -0.1273 0.061 Uiso 1 1 calc R . .
H1B H 0.9172 -0.1554 -0.0690 0.061 Uiso 1 1 calc R . .
H1C H 0.8649 -0.1461 -0.1679 0.061 Uiso 1 1 calc R . .
C2 C 0.7280(2) -0.15491(10) -0.08982(17) 0.0219(6) Uani 1 1 d . . .
C3 C 0.6615(2) -0.11311(10) -0.13401(17) 0.0234(6) Uani 1 1 d . . .
H3A H 0.7067 -0.0849 -0.1518 0.028 Uiso 1 1 calc R . .
C4 C 0.5328(2) -0.11104(10) -0.15295(16) 0.0201(6) Uani 1 1 d . . .
C5 C 0.4834(3) -0.07620(12) -0.22942(18) 0.0378(8) Uani 1 1 d . . .
H5A H 0.4281 -0.0961 -0.2707 0.057 Uiso 1 1 calc R . .
H5B H 0.5513 -0.0634 -0.2577 0.057 Uiso 1 1 calc R . .
H5C H 0.4397 -0.0470 -0.2084 0.057 Uiso 1 1 calc R . .
C6 C 0.7320(2) -0.23465(10) -0.00311(16) 0.0187(5) Uani 1 1 d . . .
C7 C 0.6584(2) -0.27941(10) -0.01656(17) 0.0233(6) Uani 1 1 d . . .
H7A H 0.5797 -0.2767 -0.0482 0.028 Uiso 1 1 calc R . .
C8 C 0.6999(3) -0.32745(11) 0.0160(2) 0.0350(7) Uani 1 1 d . . .
H8A H 0.6493 -0.3570 0.0067 0.042 Uiso 1 1 calc R . .
C9 C 0.8176(3) -0.33179(13) 0.0630(2) 0.0413(8) Uani 1 1 d . . .
H9A H 0.8464 -0.3642 0.0852 0.050 Uiso 1 1 calc R . .
C10 C 0.8914(3) -0.28771(13) 0.07635(19) 0.0395(8) Uani 1 1 d . . .
H10A H 0.9704 -0.2906 0.1074 0.047 Uiso 1 1 calc R . .
C11 C 0.8493(2) -0.23906(12) 0.04418(18) 0.0296(7) Uani 1 1 d . . .
H11A H 0.8996 -0.2095 0.0542 0.035 Uiso 1 1 calc R . .
C12 C 0.3390(2) -0.15770(10) -0.14663(15) 0.0184(6) Uani 1 1 d . . .
C13 C 0.3099(2) -0.20995(10) -0.13085(16) 0.0204(6) Uani 1 1 d . . .
H13A H 0.3684 -0.2308 -0.0974 0.024 Uiso 1 1 calc R . .
C14 C 0.1966(2) -0.23172(11) -0.16355(17) 0.0274(6) Uani 1 1 d . . .
H14A H 0.1797 -0.2667 -0.1515 0.033 Uiso 1 1 calc R . .
C15 C 0.1086(3) -0.20175(13) -0.21390(17) 0.0320(7) Uani 1 1 d . . .
H15A H 0.0332 -0.2164 -0.2374 0.038 Uiso 1 1 calc R . .
C16 C 0.1348(3) -0.14964(13) -0.22869(18) 0.0341(7) Uani 1 1 d . . .
H16A H 0.0760 -0.1291 -0.2625 0.041 Uiso 1 1 calc R . .
C17 C 0.2469(2) -0.12729(11) -0.19433(17) 0.0274(6) Uani 1 1 d . . .
H17A H 0.2608 -0.0917 -0.2031 0.033 Uiso 1 1 calc R . .
C18 C 0.1869(2) -0.17551(11) 0.14039(19) 0.0294(7) Uani 1 1 d . . .
H18A H 0.1692 -0.1389 0.1479 0.044 Uiso 1 1 calc R . .
H18B H 0.1849 -0.1937 0.1950 0.044 Uiso 1 1 calc R . .
H18C H 0.1259 -0.1903 0.0964 0.044 Uiso 1 1 calc R . .
C19 C 0.3146(2) -0.18123(10) 0.11171(16) 0.0171(5) Uani 1 1 d . . .
C20 C 0.3852(2) -0.22494(10) 0.14686(16) 0.0195(6) Uani 1 1 d . . .
H20A H 0.3416 -0.2551 0.1585 0.023 Uiso 1 1 calc R . .
C21 C 0.5127(2) -0.22691(10) 0.16537(15) 0.0179(5) Uani 1 1 d . . .
C22 C 0.5648(3) -0.27529(10) 0.21568(17) 0.0266(6) Uani 1 1 d . . .
H22A H 0.6499 -0.2801 0.2069 0.040 Uiso 1 1 calc R . .
H22B H 0.5177 -0.3057 0.1947 0.040 Uiso 1 1 calc R . .
H22C H 0.5597 -0.2706 0.2772 0.040 Uiso 1 1 calc R . .
C23 C 0.2986(2) -0.09891(10) 0.03232(15) 0.0163(5) Uani 1 1 d . . .
C24 C 0.3668(2) -0.05276(10) 0.03963(17) 0.0230(6) Uani 1 1 d . . .
H24A H 0.4494 -0.0536 0.0646 0.028 Uiso 1 1 calc R . .
C25 C 0.3141(3) -0.00545(11) 0.0104(2) 0.0344(7) Uani 1 1 d . . .
H25A H 0.3609 0.0253 0.0159 0.041 Uiso 1 1 calc R . .
C26 C 0.1905(3) -0.00396(12) -0.0274(2) 0.0393(8) Uani 1 1 d . . .
H26A H 0.1541 0.0278 -0.0465 0.047 Uiso 1 1 calc R . .
C27 C 0.1227(3) -0.04974(12) -0.03632(17) 0.0326(7) Uani 1 1 d . . .
H27A H 0.0403 -0.0488 -0.0618 0.039 Uiso 1 1 calc R . .
C28 C 0.1759(2) -0.09726(11) -0.00771(16) 0.0239(6) Uani 1 1 d . . .
H28A H 0.1297 -0.1281 -0.0152 0.029 Uiso 1 1 calc R . .
C29 C 0.7001(2) -0.17292(9) 0.18391(15) 0.0164(5) Uani 1 1 d . . .
C30 C 0.7674(2) -0.13371(10) 0.14731(16) 0.0212(6) Uani 1 1 d . . .
H30A H 0.7345 -0.1186 0.0941 0.025 Uiso 1 1 calc R . .
C31 C 0.8816(2) -0.11664(11) 0.18803(17) 0.0253(6) Uani 1 1 d . . .
H31A H 0.9254 -0.0913 0.1609 0.030 Uiso 1 1 calc R . .
C32 C 0.9313(2) -0.13693(11) 0.26873(17) 0.0261(6) Uani 1 1 d . . .
H32A H 1.0089 -0.1263 0.2956 0.031 Uiso 1 1 calc R . .
C33 C 0.8630(3) -0.17317(11) 0.30796(18) 0.0287(7) Uani 1 1 d . . .
H33A H 0.8943 -0.1864 0.3629 0.034 Uiso 1 1 calc R . .
C34 C 0.7485(2) -0.19068(11) 0.26814(17) 0.0249(6) Uani 1 1 d . . .
H34A H 0.7034 -0.2144 0.2975 0.030 Uiso 1 1 calc R . .
C35 C 0.4304(3) 0.61883(10) -0.18582(17) 0.0266(6) Uani 1 1 d . . .
H35A H 0.4714 0.6484 -0.1559 0.040 Uiso 1 1 calc R . .
H35B H 0.3440 0.6194 -0.1787 0.040 Uiso 1 1 calc R . .
H35C H 0.4391 0.6206 -0.2472 0.040 Uiso 1 1 calc R . .
C36 C 0.4885(2) 0.56821(10) -0.14728(15) 0.0186(5) Uani 1 1 d . . .
C38 C 0.3038(2) 0.51496(10) -0.16034(15) 0.0161(5) Uani 1 1 d . . .
C39 C 0.2653(2) 0.52895(10) -0.24825(15) 0.0210(6) Uani 1 1 d . . .
H39A H 0.3175 0.5491 -0.2783 0.025 Uiso 1 1 calc R . .
C40 C 0.1513(2) 0.51341(11) -0.29102(16) 0.0249(6) Uani 1 1 d . . .
H40A H 0.1275 0.5238 -0.3489 0.030 Uiso 1 1 calc R . .
C41 C 0.0728(2) 0.48292(11) -0.24916(16) 0.0238(6) Uani 1 1 d . . .
H41A H -0.0052 0.4738 -0.2773 0.029 Uiso 1 1 calc R . .
C42 C 0.1118(2) 0.46601(10) -0.16442(16) 0.0220(6) Uani 1 1 d . . .
H42A H 0.0609 0.4442 -0.1362 0.026 Uiso 1 1 calc R . .
C43 C 0.2260(2) 0.48123(10) -0.12113(16) 0.0193(5) Uani 1 1 d . . .
H43A H 0.2513 0.4687 -0.0647 0.023 Uiso 1 1 calc R . .
C46 C 0.2047(3) 0.49175(11) 0.16728(18) 0.0292(7) Uani 1 1 d . . .
H46A H 0.1887 0.5288 0.1711 0.044 Uiso 1 1 calc R . .
H46B H 0.2199 0.4771 0.2254 0.044 Uiso 1 1 calc R . .
H46C H 0.1341 0.4747 0.1351 0.044 Uiso 1 1 calc R . .
C47 C 0.3167(2) 0.48323(10) 0.12066(16) 0.0190(5) Uani 1 1 d . . .
C48 C 0.3851(2) 0.43614(10) 0.14328(16) 0.0216(6) Uani 1 1 d . . .
H48 H 0.3410 0.4064 0.1562 0.026 Uiso 1 1 calc R . .
C49 C 0.2933(2) 0.56676(10) 0.04586(15) 0.0182(5) Uani 1 1 d . . .
C50 C 0.3659(3) 0.61146(10) 0.04787(16) 0.0255(6) Uani 1 1 d . . .
H50A H 0.4513 0.6086 0.0628 0.031 Uiso 1 1 calc R . .
C51 C 0.3135(4) 0.66046(11) 0.02792(19) 0.0400(8) Uani 1 1 d . . .
H51A H 0.3633 0.6903 0.0302 0.048 Uiso 1 1 calc R . .
C52 C 0.1865(4) 0.66451(13) 0.0046(2) 0.0461(9) Uani 1 1 d . . .
H52A H 0.1503 0.6973 -0.0074 0.055 Uiso 1 1 calc R . .
C53 C 0.1141(3) 0.62009(13) -0.00088(19) 0.0401(8) Uani 1 1 d . . .
H53A H 0.0291 0.6229 -0.0180 0.048 Uiso 1 1 calc R . .
C54 C 0.1667(3) 0.57099(11) 0.01904(17) 0.0267(6) Uani 1 1 d . . .
H54A H 0.1173 0.5410 0.0144 0.032 Uiso 1 1 calc R . .

loop_
_atom_site_aniso_label
_atom_site_aniso_U_11
_atom_site_aniso_U_22
_atom_site_aniso_U_33
_atom_site_aniso_U_23
_atom_site_aniso_U_13
_atom_site_aniso_U_12
Pd1 0.01551(10) 0.01330(10) 0.01061(9) 0.00079(7) 0.00152(7) 0.00184(8)
Pd2 0.01489(14) 0.01322(14) 0.01045(13) 0.00259(10) 0.00119(11) 0.00041(10)
N1 0.0159(10) 0.0166(11) 0.0195(11) -0.0011(9) 0.0026(9) 0.0011(8)
N2 0.0195(11) 0.0150(11) 0.0141(10) 0.0000(9) 0.0002(9) 0.0019(9)
N3 0.0154(10) 0.0147(11) 0.0109(10) -0.0002(8) 0.0009(8) -0.0002(8)
N4 0.0187(11) 0.0160(11) 0.0125(10) 0.0007(8) -0.0016(9) 0.0015(9)
N5 0.0181(11) 0.0156(11) 0.0138(10) 0.0033(8) 0.0003(9) 0.0012(9)
N6 0.0149(10) 0.0159(11) 0.0133(10) 0.0019(9) 0.0029(8) -0.0007(8)
C1 0.0271(16) 0.044(2) 0.053(2) 0.0055(16) 0.0188(15) -0.0023(15)
C2 0.0225(14) 0.0202(15) 0.0233(14) -0.0044(11) 0.0042(12) -0.0056(11)
C3 0.0310(15) 0.0164(14) 0.0240(14) -0.0008(11) 0.0079(12) -0.0075(11)
C4 0.0321(15) 0.0144(13) 0.0138(12) -0.0018(10) 0.0031(11) -0.0028(11)
C5 0.0445(19) 0.0384(19) 0.0299(16) 0.0195(14) 0.0026(14) -0.0075(15)
C6 0.0217(13) 0.0203(14) 0.0151(13) -0.0028(10) 0.0055(11) 0.0053(11)
C7 0.0238(14) 0.0239(15) 0.0230(14) -0.0034(11) 0.0053(12) 0.0032(11)
C8 0.0469(19) 0.0213(16) 0.0405(18) 0.0009(14) 0.0190(15) 0.0052(14)
C9 0.057(2) 0.0318(19) 0.0372(18) 0.0108(15) 0.0138(16) 0.0260(17)
C10 0.0400(18) 0.048(2) 0.0286(17) -0.0037(15) -0.0034(14) 0.0264(16)
C11 0.0233(15) 0.0338(17) 0.0300(16) -0.0117(13) -0.0025(12) 0.0078(12)
C12 0.0214(13) 0.0247(15) 0.0095(11) -0.0024(10) 0.0033(10) 0.0048(11)
C13 0.0214(14) 0.0231(15) 0.0163(13) 0.0021(11) 0.0013(11) 0.0026(11)
C14 0.0286(15) 0.0320(17) 0.0217(14) -0.0049(12) 0.0038(12) -0.0054(13)
C15 0.0213(15) 0.055(2) 0.0197(14) -0.0096(14) 0.0020(12) -0.0049(14)
C16 0.0257(16) 0.050(2) 0.0239(15) 0.0030(14) -0.0072(13) 0.0089(14)
C17 0.0310(16) 0.0272(16) 0.0234(14) 0.0035(12) 0.0016(12) 0.0082(12)
C18 0.0208(14) 0.0341(18) 0.0351(16) 0.0106(13) 0.0103(13) -0.0004(12)
C19 0.0179(13) 0.0161(13) 0.0169(13) -0.0031(10) 0.0000(11) -0.0020(10)
C20 0.0235(14) 0.0131(13) 0.0215(13) 0.0013(10) 0.0019(11) -0.0040(10)
C21 0.0283(14) 0.0141(13) 0.0116(12) -0.0019(10) 0.0031(11) 0.0013(11)
C22 0.0371(16) 0.0149(14) 0.0261(15) 0.0054(11) -0.0025(13) 0.0009(12)
C23 0.0228(13) 0.0179(13) 0.0089(11) 0.0004(10) 0.0053(10) 0.0057(10)
C24 0.0279(15) 0.0200(14) 0.0226(14) 0.0007(11) 0.0094(12) 0.0004(11)
C25 0.054(2) 0.0178(16) 0.0361(18) 0.0045(12) 0.0239(16) 0.0048(13)
C26 0.056(2) 0.0321(19) 0.0330(18) 0.0144(14) 0.0190(16) 0.0261(16)
C27 0.0335(17) 0.044(2) 0.0204(15) 0.0044(13) 0.0025(13) 0.0198(14)
C28 0.0281(15) 0.0272(16) 0.0169(13) -0.0005(11) 0.0045(12) 0.0079(12)
C29 0.0201(13) 0.0154(13) 0.0136(12) -0.0020(10) 0.0018(10) 0.0060(10)
C30 0.0278(15) 0.0189(14) 0.0161(13) 0.0001(11) -0.0005(11) -0.0005(11)
C31 0.0285(15) 0.0231(15) 0.0240(14) -0.0052(12) 0.0025(12) -0.0077(12)
C32 0.0205(14) 0.0303(17) 0.0255(15) -0.0073(12) -0.0047(12) 0.0007(12)
C33 0.0299(15) 0.0337(17) 0.0192(14) 0.0036(12) -0.0091(12) 0.0022(13)
C34 0.0288(15) 0.0265(16) 0.0184(13) 0.0032(12) -0.0006(12) -0.0019(12)
C35 0.0324(16) 0.0206(15) 0.0262(15) 0.0079(12) 0.0013(12) 0.0005(12)
C36 0.0268(14) 0.0177(14) 0.0107(12) 0.0013(10) -0.0002(11) 0.0006(11)
C38 0.0173(13) 0.0150(13) 0.0153(12) -0.0030(10) -0.0002(10) 0.0042(10)
C39 0.0252(14) 0.0257(15) 0.0121(12) 0.0023(11) 0.0031(11) -0.0005(11)
C40 0.0271(15) 0.0327(16) 0.0134(13) 0.0004(12) -0.0027(11) 0.0052(13)
C41 0.0176(13) 0.0304(16) 0.0214(14) -0.0057(12) -0.0060(11) 0.0049(12)
C42 0.0219(14) 0.0211(14) 0.0232(14) 0.0002(11) 0.0034(11) -0.0006(11)
C43 0.0243(14) 0.0175(13) 0.0151(12) 0.0016(11) -0.0004(11) 0.0015(11)
C46 0.0268(15) 0.0324(18) 0.0312(16) 0.0053(13) 0.0142(13) -0.0002(12)
C47 0.0196(13) 0.0208(14) 0.0165(13) -0.0014(11) 0.0014(11) -0.0037(11)
C48 0.0264(14) 0.0165(14) 0.0222(14) 0.0044(11) 0.0043(12) -0.0065(11)
C49 0.0261(14) 0.0188(14) 0.0102(12) -0.0010(10) 0.0039(11) 0.0039(11)
C50 0.0401(17) 0.0210(15) 0.0168(13) -0.0028(11) 0.0092(12) -0.0004(12)
C51 0.079(3) 0.0171(16) 0.0277(16) -0.0007(12) 0.0217(17) 0.0021(16)
C52 0.082(3) 0.0278(19) 0.0325(18) 0.0072(15) 0.0224(18) 0.0308(19)
C53 0.0442(19) 0.047(2) 0.0290(17) 0.0041(15) 0.0060(15) 0.0262(16)
C54 0.0306(16) 0.0274(16) 0.0227(14) -0.0009(12) 0.0055(12) 0.0078(12)

loop_
_atom_type_symbol
_atom_type_description
_atom_type_scat_dispersion_real
_atom_type_scat_dispersion_imag
_atom_type_scat_source
C C 0.0033 0.0016 'International Tables Vol C Tables 4.2.6.8 and 6.1.1.4'
H H 0.0000 0.0000 'International Tables Vol C Tables 4.2.6.8 and 6.1.1.4'
N N 0.0061 0.0033 'International Tables Vol C Tables 4.2.6.8 and 6.1.1.4'
Pd Pd -0.9988 1.0072 'International Tables Vol C Tables 4.2.6.8 and 6.1.1.4'

loop_
_geom_angle_atom_site_label_1
_geom_angle_atom_site_label_2
_geom_angle_atom_site_label_3
_geom_angle
_geom_angle_site_symmetry_1
_geom_angle_site_symmetry_3
_geom_angle_publ_flag
N1 Pd1 N2 86.77(8) . . ?
N1 Pd1 N4 93.74(8) . . ?
N2 Pd1 N4 179.41(8) . . ?
N1 Pd1 N3 176.45(8) . . ?
N2 Pd1 N3 93.13(8) . . ?
N4 Pd1 N3 86.35(8) . . ?
N5 Pd2 N5 180.00(10) . 3_665 ?
N5 Pd2 N6 85.92(8) . 3_665 ?
N5 Pd2 N6 94.08(8) 3_665 3_665 ?
N5 Pd2 N6 94.08(8) . . ?
N5 Pd2 N6 85.92(8) 3_665 . ?
N6 Pd2 N6 180.00(11) 3_665 . ?
C2 N1 C6 123.7(2) . . ?
C2 N1 Pd1 120.48(17) . . ?
C6 N1 Pd1 115.81(16) . . ?
C4 N2 C12 124.1(2) . . ?
C4 N2 Pd1 118.32(16) . . ?
C12 N2 Pd1 117.51(16) . . ?
C19 N3 C23 123.8(2) . . ?
C19 N3 Pd1 118.31(17) . . ?
C23 N3 Pd1 117.79(15) . . ?
C21 N4 C29 124.6(2) . . ?
C21 N4 Pd1 111.58(15) . . ?
C29 N4 Pd1 123.09(16) . . ?
C36 N5 C38 122.1(2) . . ?
C36 N5 Pd2 112.18(15) . . ?
C38 N5 Pd2 125.75(16) . . ?
C47 N6 C49 123.4(2) . . ?
C47 N6 Pd2 119.92(18) . . ?
C49 N6 Pd2 116.66(15) . . ?
N1 C2 C3 122.3(2) . . ?
N1 C2 C1 121.5(2) . . ?
C3 C2 C1 116.0(2) . . ?
C4 C3 C2 124.6(2) . . ?
N2 C4 C3 122.4(2) . . ?
N2 C4 C5 122.1(2) . . ?
C3 C4 C5 115.5(2) . . ?
C11 C6 C7 118.9(2) . . ?
C11 C6 N1 123.2(2) . . ?
C7 C6 N1 117.7(2) . . ?
C8 C7 C6 121.2(3) . . ?
C7 C8 C9 119.7(3) . . ?
C10 C9 C8 119.5(3) . . ?
C9 C10 C11 120.9(3) . . ?
C10 C11 C6 119.8(3) . . ?
C13 C12 C17 117.1(2) . . ?
C13 C12 N2 116.8(2) . . ?
C17 C12 N2 126.1(2) . . ?
C14 C13 C12 122.0(2) . . ?
C15 C14 C13 120.2(3) . . ?
C14 C15 C16 118.7(3) . . ?
C15 C16 C17 121.4(3) . . ?
C16 C17 C12 120.6(3) . . ?
N3 C19 C20 121.7(2) . . ?
N3 C19 C18 122.4(2) . . ?
C20 C19 C18 115.8(2) . . ?
C21 C20 C19 126.0(2) . . ?
N4 C21 C20 121.4(2) . . ?
N4 C21 C22 123.0(2) . . ?
C20 C21 C22 115.6(2) . . ?
C24 C23 C28 118.8(2) . . ?
C24 C23 N3 118.3(2) . . ?
C28 C23 N3 122.7(2) . . ?
C25 C24 C23 121.0(3) . . ?
C24 C25 C26 119.7(3) . . ?
C27 C26 C25 119.6(3) . . ?
C26 C27 C28 120.6(3) . . ?
C27 C28 C23 120.1(3) . . ?
C30 C29 C34 116.5(2) . . ?
C30 C29 N4 118.7(2) . . ?
C34 C29 N4 124.6(2) . . ?
C31 C30 C29 121.9(2) . . ?
C32 C31 C30 120.6(3) . . ?
C33 C32 C31 118.2(2) . . ?
C32 C33 C34 121.9(2) . . ?
C33 C34 C29 120.7(3) . . ?
N5 C36 C48 122.1(2) . 3_665 ?
N5 C36 C35 121.2(2) . . ?
C48 C36 C35 116.7(2) 3_665 . ?
N5 C38 C43 120.9(2) . . ?
N5 C38 C39 122.3(2) . . ?
C43 C38 C39 116.6(2) . . ?
C40 C39 C38 121.4(2) . . ?
C41 C40 C39 120.8(2) . . ?
C40 C41 C42 118.8(2) . . ?
C41 C42 C43 120.7(3) . . ?
C42 C43 C38 121.4(2) . . ?
N6 C47 C48 121.3(2) . . ?
N6 C47 C46 123.0(2) . . ?
C48 C47 C46 115.7(2) . . ?
C36 C48 C47 124.5(2) 3_665 . ?
C50 C49 C54 119.0(2) . . ?
C50 C49 N6 118.3(2) . . ?
C54 C49 N6 122.5(2) . . ?
C49 C50 C51 121.1(3) . . ?
C52 C51 C50 119.4(3) . . ?
C53 C52 C51 120.0(3) . . ?
C52 C53 C54 120.5(3) . . ?
C49 C54 C53 119.9(3) . . ?

loop_
_geom_bond_atom_site_label_1
_geom_bond_atom_site_label_2
_geom_bond_distance
_geom_bond_site_symmetry_2
_geom_bond_publ_flag
Pd1 N1 2.020(2) . ?
Pd1 N2 2.0294(19) . ?
Pd1 N4 2.0417(19) . ?
Pd1 N3 2.044(2) . ?
Pd2 N5 2.0321(18) . ?
Pd2 N5 2.0321(18) 3_665 ?
Pd2 N6 2.043(2) 3_665 ?
Pd2 N6 2.043(2) . ?
N1 C2 1.316(3) . ?
N1 C6 1.430(3) . ?
N2 C4 1.333(3) . ?
N2 C12 1.421(3) . ?
N3 C19 1.311(3) . ?
N3 C23 1.426(3) . ?
N4 C21 1.353(3) . ?
N4 C29 1.406(3) . ?
N5 C36 1.358(3) . ?
N5 C38 1.395(3) . ?
N6 C47 1.307(3) . ?
N6 C49 1.430(3) . ?
C1 C2 1.510(4) . ?
C2 C3 1.408(4) . ?
C3 C4 1.393(4) . ?
C4 C5 1.512(3) . ?
C6 C11 1.388(3) . ?
C6 C7 1.391(4) . ?
C7 C8 1.373(4) . ?
C8 C9 1.390(4) . ?
C9 C10 1.378(5) . ?
C10 C11 1.387(4) . ?
C12 C13 1.393(3) . ?
C12 C17 1.395(3) . ?
C13 C14 1.384(3) . ?
C14 C15 1.378(4) . ?
C15 C16 1.380(4) . ?
C16 C17 1.385(4) . ?
C18 C19 1.517(3) . ?
C19 C20 1.417(3) . ?
C20 C21 1.379(3) . ?
C21 C22 1.521(3) . ?
C23 C24 1.385(3) . ?
C23 C28 1.395(3) . ?
C24 C25 1.382(4) . ?
C25 C26 1.394(5) . ?
C26 C27 1.375(4) . ?
C27 C28 1.386(4) . ?
C29 C30 1.397(3) . ?
C29 C34 1.405(3) . ?
C30 C31 1.386(3) . ?
C31 C32 1.385(4) . ?
C32 C33 1.371(4) . ?
C33 C34 1.387(4) . ?
C35 C36 1.519(3) . ?
C36 C48 1.373(3) 3_665 ?
C38 C43 1.395(4) . ?
C38 C39 1.405(3) . ?
C39 C40 1.383(3) . ?
C40 C41 1.373(4) . ?
C41 C42 1.383(3) . ?
C42 C43 1.385(3) . ?
C46 C47 1.507(4) . ?
C47 C48 1.428(4) . ?
C48 C36 1.373(3) 3_665 ?
C49 C50 1.382(4) . ?
C49 C54 1.389(4) . ?
C50 C51 1.387(4) . ?
C51 C52 1.386(5) . ?
C52 C53 1.373(5) . ?
C53 C54 1.390(4) . ?
